data_7200249
loop_
_publ_author_name
'Stoll, Ion'
'Brodbeck, Ralf'
'Neumann, Beate'
'Stammler, Hans-Georg'
'Mattay, Jochen'

_publ_section_title
;
 Controlling the self assembly of arene functionalised
 2-aminopyrimidines by arene-perfluoroarene interaction and by
 silver(I) complex formation
;
_journal_issue 2
_journal_name_full CrystEngComm
_journal_page_first 306
_journal_paper_doi 10.1039/b811297e
_journal_volume 11
_journal_year 2009
_chemical_formula_moiety 'C14 H11 N3, C6 F6'
_chemical_formula_sum 'C20 H11 F6 N3'
_chemical_formula_weight 407.32
_chemical_name_systematic ?
_space_group_IT_number 14
_symmetry_cell_setting monoclinic
_symmetry_space_group_name_Hall '-P 2ybc'
_symmetry_space_group_name_H-M 'P 1 21/c 1'
_atom_sites_solution_hydrogens geom
_atom_sites_solution_primary direct
_atom_sites_solution_secondary difmap
_audit_creation_method SHELXL-97
_cell_angle_alpha 90.00
_cell_angle_beta 105.9350(16)
_cell_angle_gamma 90.00
_cell_formula_units_Z 4
_cell_length_a 17.7639(4)
_cell_length_b 7.0692(2)
_cell_length_c 14.1054(5)
_cell_measurement_reflns_used 10254
_cell_measurement_temperature 100(2)
_cell_measurement_theta_max 27.485
_cell_measurement_theta_min 2.910
_cell_volume 1703.24(9)
_computing_cell_refinement 'HKL Scalepack (Otwinowski & Minor 1997)'
_computing_data_collection 'Collect, Bruker AXS, 2004'
_computing_data_reduction 'Denzo and Scalepack (Otwinowski & Minor, 1997)'
_computing_molecular_graphics 'SHELXTL-PLUS (1990)'
_computing_publication_material 'SHELXL-97 (Sheldrick, 1997)'
_computing_structure_refinement 'SHELXL-97 (Sheldrick, 1997)'
_computing_structure_solution 'SHELXS-97 (Sheldrick, 1990)'
_diffrn_ambient_temperature 100(2)
_diffrn_measured_fraction_theta_full 0.998
_diffrn_measured_fraction_theta_max 0.998
_diffrn_measurement_device_type KappaCCD
_diffrn_measurement_method CCD
_diffrn_radiation_monochromator graphite
_diffrn_radiation_source 'fine-focus sealed tube'
_diffrn_radiation_type MoK\a
_diffrn_radiation_wavelength 0.71073
_diffrn_reflns_av_R_equivalents 0.042
_diffrn_reflns_av_sigmaI/netI 0.0368
_diffrn_reflns_limit_h_max 22
_diffrn_reflns_limit_h_min -23
_diffrn_reflns_limit_k_max 9
_diffrn_reflns_limit_k_min -9
_diffrn_reflns_limit_l_max 18
_diffrn_reflns_limit_l_min -18
_diffrn_reflns_number 19875
_diffrn_reflns_theta_full 27.47
_diffrn_reflns_theta_max 27.47
_diffrn_reflns_theta_min 2.91
_exptl_absorpt_coefficient_mu 0.142
_exptl_absorpt_correction_T_max 0.9929
_exptl_absorpt_correction_T_min 0.9694
_exptl_absorpt_correction_type multi-scan
_exptl_absorpt_process_details 'Denzo and Scalepack (Otwinowski & Minor, 1997)'
_exptl_crystal_colour Colourless
_exptl_crystal_density_diffrn 1.588
_exptl_crystal_density_method 'not measured'
_exptl_crystal_description plate
_exptl_crystal_F_000 824
_exptl_crystal_size_max 0.22
_exptl_crystal_size_mid 0.16
_exptl_crystal_size_min 0.05
_refine_diff_density_max 0.244
_refine_diff_density_min -0.241
_refine_diff_density_rms 0.051
_refine_ls_extinction_method none
_refine_ls_goodness_of_fit_ref 1.038
_refine_ls_hydrogen_treatment mixed
_refine_ls_matrix_type full
_refine_ls_number_parameters 270
_refine_ls_number_reflns 3896
_refine_ls_number_restraints 0
_refine_ls_restrained_S_all 1.038
_refine_ls_R_factor_all 0.0590
_refine_ls_R_factor_gt 0.0398
_refine_ls_shift/su_max 0.000
_refine_ls_shift/su_mean 0.000
_refine_ls_structure_factor_coef Fsqd
_refine_ls_weighting_details 'calc w=1/[\s^2^(Fo^2^)+(0.0612P)^2^+0.0930P] where P=(Fo^2^+2Fc^2^)/3'
_refine_ls_weighting_scheme calc
_refine_ls_wR_factor_gt 0.0992
_refine_ls_wR_factor_ref 0.1088
_reflns_number_gt 2901
_reflns_number_total 3896
_reflns_threshold_expression >2sigma(I)
_cod_data_source_file b811297e.txt
_cod_data_source_block compound5+HBF
_cod_depositor_comments
;
The following automatic conversions were performed:
'_symmetry_cell_setting' value 'Monoclinic' changed to 'monoclinic'
according to '/home/saulius/struct/CIF-dictionaries/cif_core.dic'
dictionary named 'cif_core.dic' version 2.4.1 from 2010-06-29.

Automatic conversion script
Id: cif_fix_enum 1527 2010-12-29 10:47:43Z saulius 
;
_cod_original_sg_symbol_H-M 'P 21/c'
_cod_database_code 7200249

loop_
_symmetry_equiv_pos_as_xyz
'x, y, z'
'-x, y+1/2, -z+1/2'
'-x, -y, -z'
'x, -y-1/2, z-1/2'

loop_
_atom_site_label
_atom_site_type_symbol
_atom_site_fract_x
_atom_site_fract_y
_atom_site_fract_z
_atom_site_U_iso_or_equiv
_atom_site_adp_type
_atom_site_occupancy
_atom_site_symmetry_multiplicity
_atom_site_calc_flag
_atom_site_refinement_flags
_atom_site_disorder_assembly
_atom_site_disorder_group
N1 N 0.42473(6) -0.02830(15) 0.31618(8) 0.0218(3) Uani 1 1 d . . .
N2 N 0.51640(7) 0.12406(17) 0.25593(9) 0.0228(3) Uani 1 1 d . . .
H2A H 0.5425(9) 0.229(3) 0.2483(11) 0.033(4) Uiso 1 1 d . . .
H2B H 0.5104(10) 0.032(3) 0.2111(12) 0.036(5) Uiso 1 1 d . . .
N3 N 0.47137(6) 0.28137(15) 0.37319(8) 0.0209(3) Uani 1 1 d . . .
C1 C 0.47007(7) 0.12623(17) 0.31652(9) 0.0194(3) Uani 1 1 d . . .
C2 C 0.42249(7) 0.28048(18) 0.43030(10) 0.0205(3) Uani 1 1 d . . .
H2 H 0.4229 0.3866 0.4718 0.025 Uiso 1 1 calc R . .
C3 C 0.37093(7) 0.13307(18) 0.43261(9) 0.0189(3) Uani 1 1 d . . .
C4 C 0.37668(8) -0.02056(19) 0.37332(9) 0.0214(3) Uani 1 1 d . . .
H4 H 0.3441 -0.1268 0.3738 0.026 Uiso 1 1 calc R . .
C5 C 0.31557(7) 0.13902(17) 0.49476(9) 0.0183(3) Uani 1 1 d . . .
C6 C 0.34383(8) 0.16272(19) 0.59478(9) 0.0215(3) Uani 1 1 d . . .
H6 H 0.3987 0.1756 0.6229 0.026 Uiso 1 1 calc R . .
C7 C 0.29401(8) 0.16858(19) 0.65707(10) 0.0237(3) Uani 1 1 d . . .
H7 H 0.3155 0.1834 0.7262 0.028 Uiso 1 1 calc R . .
C8 C 0.21487(8) 0.15305(19) 0.61839(10) 0.0233(3) Uani 1 1 d . . .
H8 H 0.1816 0.1563 0.6608 0.028 Uiso 1 1 calc R . .
C9 C 0.18210(8) 0.13205(17) 0.51532(10) 0.0197(3) Uani 1 1 d . . .
C10 C 0.09955(8) 0.12123(19) 0.47324(11) 0.0248(3) Uani 1 1 d . . .
H10 H 0.0658 0.1271 0.5150 0.030 Uiso 1 1 calc R . .
C11 C 0.06825(8) 0.1026(2) 0.37406(11) 0.0280(3) Uani 1 1 d . . .
H11 H 0.0131 0.0960 0.3472 0.034 Uiso 1 1 calc R . .
C12 C 0.11763(8) 0.0933(2) 0.31121(10) 0.0259(3) Uani 1 1 d . . .
H12 H 0.0955 0.0797 0.2421 0.031 Uiso 1 1 calc R . .
C13 C 0.19736(8) 0.10354(19) 0.34908(10) 0.0223(3) Uani 1 1 d . . .
H13 H 0.2298 0.0976 0.3057 0.027 Uiso 1 1 calc R . .
C14 C 0.23228(8) 0.12284(17) 0.45203(9) 0.0179(3) Uani 1 1 d . . .
F1 F 0.27674(5) 0.55853(11) 0.36183(6) 0.0311(2) Uani 1 1 d . . .
F2 F 0.34479(4) 0.62441(12) 0.55653(6) 0.0324(2) Uani 1 1 d . . .
F3 F 0.25342(5) 0.68583(12) 0.68055(6) 0.0343(2) Uani 1 1 d . . .
F4 F 0.09540(5) 0.69297(13) 0.60802(6) 0.0388(2) Uani 1 1 d . . .
F5 F 0.02770(5) 0.63196(12) 0.41338(7) 0.0382(2) Uani 1 1 d . . .
F6 F 0.11872(5) 0.56739(13) 0.28996(6) 0.0350(2) Uani 1 1 d . . .
C15 C 0.23210(8) 0.59177(18) 0.42298(10) 0.0227(3) Uani 1 1 d . . .
C16 C 0.26652(8) 0.62340(18) 0.52190(10) 0.0231(3) Uani 1 1 d . . .
C17 C 0.22063(8) 0.65569(19) 0.58442(10) 0.0245(3) Uani 1 1 d . . .
C18 C 0.14023(8) 0.6577(2) 0.54784(10) 0.0261(3) Uani 1 1 d . . .
C19 C 0.10573(8) 0.62756(19) 0.44880(11) 0.0263(3) Uani 1 1 d . . .
C20 C 0.15170(8) 0.59509(19) 0.38626(10) 0.0242(3) Uani 1 1 d . . .

loop_
_atom_site_aniso_label
_atom_site_aniso_U_11
_atom_site_aniso_U_22
_atom_site_aniso_U_33
_atom_site_aniso_U_23
_atom_site_aniso_U_13
_atom_site_aniso_U_12
N1 0.0222(6) 0.0195(6) 0.0254(6) 0.0002(5) 0.0093(5) -0.0001(5)
N2 0.0246(6) 0.0192(6) 0.0285(6) 0.0003(5) 0.0138(5) -0.0005(5)
N3 0.0186(6) 0.0205(6) 0.0247(6) 0.0002(5) 0.0080(5) 0.0001(5)
C1 0.0172(6) 0.0194(7) 0.0217(6) 0.0030(5) 0.0054(5) 0.0033(5)
C2 0.0202(7) 0.0207(7) 0.0205(6) -0.0011(5) 0.0054(5) 0.0015(5)
C3 0.0169(6) 0.0216(7) 0.0178(6) 0.0025(5) 0.0042(5) 0.0016(5)
C4 0.0214(7) 0.0197(7) 0.0251(7) 0.0011(5) 0.0096(6) -0.0011(5)
C5 0.0204(7) 0.0152(6) 0.0203(6) 0.0025(5) 0.0070(5) 0.0009(5)
C6 0.0204(7) 0.0217(7) 0.0216(7) 0.0013(5) 0.0047(6) -0.0010(5)
C7 0.0300(8) 0.0248(7) 0.0157(6) -0.0002(5) 0.0051(6) -0.0005(6)
C8 0.0272(7) 0.0226(7) 0.0241(7) -0.0001(6) 0.0135(6) -0.0007(6)
C9 0.0220(7) 0.0155(6) 0.0231(7) 0.0001(5) 0.0086(6) 0.0006(5)
C10 0.0216(7) 0.0233(7) 0.0322(8) -0.0004(6) 0.0120(6) 0.0012(5)
C11 0.0185(7) 0.0285(8) 0.0350(8) -0.0007(6) 0.0038(6) 0.0005(6)
C12 0.0260(7) 0.0279(7) 0.0213(7) -0.0007(6) 0.0022(6) 0.0016(6)
C13 0.0245(7) 0.0222(7) 0.0214(7) 0.0009(6) 0.0081(6) 0.0009(5)
C14 0.0203(7) 0.0138(6) 0.0200(6) 0.0019(5) 0.0065(5) 0.0005(5)
F1 0.0351(5) 0.0303(5) 0.0326(5) -0.0008(4) 0.0172(4) -0.0006(4)
F2 0.0214(4) 0.0320(5) 0.0409(5) -0.0019(4) 0.0036(4) -0.0001(3)
F3 0.0415(5) 0.0362(5) 0.0212(4) -0.0016(4) 0.0015(4) 0.0032(4)
F4 0.0393(5) 0.0460(6) 0.0371(5) -0.0012(4) 0.0208(4) 0.0051(4)
F5 0.0201(4) 0.0445(6) 0.0464(6) -0.0017(4) 0.0033(4) 0.0035(4)
F6 0.0393(5) 0.0381(5) 0.0222(4) -0.0008(4) -0.0005(4) 0.0029(4)
C15 0.0277(7) 0.0176(6) 0.0254(7) 0.0020(6) 0.0115(6) 0.0013(5)
C16 0.0200(7) 0.0177(7) 0.0295(8) 0.0025(6) 0.0035(6) 0.0011(5)
C17 0.0315(8) 0.0199(7) 0.0200(7) 0.0015(6) 0.0033(6) 0.0010(6)
C18 0.0285(8) 0.0243(7) 0.0289(8) 0.0023(6) 0.0138(6) 0.0043(6)
C19 0.0205(7) 0.0235(7) 0.0324(8) 0.0024(6) 0.0029(6) 0.0025(6)
C20 0.0289(8) 0.0204(7) 0.0202(7) 0.0016(6) 0.0016(6) 0.0015(6)

loop_
_atom_type_symbol
_atom_type_description
_atom_type_scat_dispersion_real
_atom_type_scat_dispersion_imag
_atom_type_scat_source
C C 0.0033 0.0016 'International Tables Vol C Tables 4.2.6.8 and 6.1.1.4'
H H 0.0000 0.0000 'International Tables Vol C Tables 4.2.6.8 and 6.1.1.4'
N N 0.0061 0.0033 'International Tables Vol C Tables 4.2.6.8 and 6.1.1.4'
F F 0.0171 0.0103 'International Tables Vol C Tables 4.2.6.8 and 6.1.1.4'

loop_
_geom_angle_atom_site_label_1
_geom_angle_atom_site_label_2
_geom_angle_atom_site_label_3
_geom_angle
_geom_angle_site_symmetry_1
_geom_angle_site_symmetry_3
_geom_angle_publ_flag
C4 N1 C1 116.43(11) . . ?
C1 N2 H2A 119.7(10) . . ?
C1 N2 H2B 119.0(11) . . ?
H2A N2 H2B 118.9(15) . . ?
C2 N3 C1 116.32(11) . . ?
N2 C1 N3 118.18(12) . . ?
N2 C1 N1 117.17(12) . . ?
N3 C1 N1 124.65(12) . . ?
N3 C2 C3 123.87(12) . . ?
N3 C2 H2 118.1 . . ?
C3 C2 H2 118.1 . . ?
C4 C3 C2 114.36(12) . . ?
C4 C3 C5 123.10(11) . . ?
C2 C3 C5 122.54(12) . . ?
N1 C4 C3 124.28(12) . . ?
N1 C4 H4 117.9 . . ?
C3 C4 H4 117.9 . . ?
C6 C5 C14 118.93(12) . . ?
C6 C5 C3 119.70(11) . . ?
C14 C5 C3 121.37(11) . . ?
C5 C6 C7 122.01(12) . . ?
C5 C6 H6 119.0 . . ?
C7 C6 H6 119.0 . . ?
C8 C7 C6 120.17(12) . . ?
C8 C7 H7 119.9 . . ?
C6 C7 H7 119.9 . . ?
C7 C8 C9 120.40(12) . . ?
C7 C8 H8 119.8 . . ?
C9 C8 H8 119.8 . . ?
C8 C9 C10 121.25(12) . . ?
C8 C9 C14 119.70(12) . . ?
C10 C9 C14 119.05(12) . . ?
C11 C10 C9 121.07(13) . . ?
C11 C10 H10 119.5 . . ?
C9 C10 H10 119.5 . . ?
C10 C11 C12 120.09(13) . . ?
C10 C11 H11 120.0 . . ?
C12 C11 H11 120.0 . . ?
C13 C12 C11 120.46(12) . . ?
C13 C12 H12 119.8 . . ?
C11 C12 H12 119.8 . . ?
C12 C13 C14 121.18(13) . . ?
C12 C13 H13 119.4 . . ?
C14 C13 H13 119.4 . . ?
C13 C14 C9 118.16(12) . . ?
C13 C14 C5 123.05(12) . . ?
C9 C14 C5 118.77(11) . . ?
F1 C15 C16 120.15(12) . . ?
F1 C15 C20 119.67(12) . . ?
C16 C15 C20 120.18(13) . . ?
F2 C16 C17 120.24(12) . . ?
F2 C16 C15 119.77(12) . . ?
C17 C16 C15 119.99(12) . . ?
F3 C17 C16 120.46(12) . . ?
F3 C17 C18 119.72(13) . . ?
C16 C17 C18 119.82(12) . . ?
F4 C18 C17 120.03(12) . . ?
F4 C18 C19 119.69(13) . . ?
C17 C18 C19 120.27(13) . . ?
F5 C19 C20 120.04(12) . . ?
F5 C19 C18 120.07(13) . . ?
C20 C19 C18 119.89(13) . . ?
F6 C20 C19 120.26(12) . . ?
F6 C20 C15 119.90(13) . . ?
C19 C20 C15 119.85(12) . . ?

loop_
_geom_bond_atom_site_label_1
_geom_bond_atom_site_label_2
_geom_bond_distance
_geom_bond_site_symmetry_2
_geom_bond_publ_flag
N1 C4 1.3262(17) . ?
N1 C1 1.3565(17) . ?
N2 C1 1.3395(17) . ?
N2 H2A 0.897(18) . ?
N2 H2B 0.893(18) . ?
N3 C2 1.3369(17) . ?
N3 C1 1.3535(17) . ?
C2 C3 1.3936(18) . ?
C2 H2 0.9500 . ?
C3 C4 1.3915(18) . ?
C3 C5 1.4869(18) . ?
C4 H4 0.9500 . ?
C5 C6 1.3717(18) . ?
C5 C14 1.4409(18) . ?
C6 C7 1.4084(19) . ?
C6 H6 0.9500 . ?
C7 C8 1.366(2) . ?
C7 H7 0.9500 . ?
C8 C9 1.4177(19) . ?
C8 H8 0.9500 . ?
C9 C10 1.4250(19) . ?
C9 C14 1.4258(18) . ?
C10 C11 1.362(2) . ?
C10 H10 0.9500 . ?
C11 C12 1.409(2) . ?
C11 H11 0.9500 . ?
C12 C13 1.3716(19) . ?
C12 H12 0.9500 . ?
C13 C14 1.4203(18) . ?
C13 H13 0.9500 . ?
F1 C15 1.3429(15) . ?
F2 C16 1.3414(16) . ?
F3 C17 1.3377(15) . ?
F4 C18 1.3374(16) . ?
F5 C19 1.3386(16) . ?
F6 C20 1.3377(15) . ?
C15 C16 1.379(2) . ?
C15 C20 1.3793(19) . ?
C16 C17 1.374(2) . ?
C17 C18 1.379(2) . ?
C18 C19 1.379(2) . ?
C19 C20 1.376(2) . ?

loop_
_cod_related_entry_id
_cod_related_entry_database
_cod_related_entry_code
1 ChemSpider 30653532
